data_1520205
loop_
_publ_author_name
'Dobbs, Adrian'
'Stephenson, Richard'
'Hursthouse, Michael B.'

_publ_section_title
;
 C22H28ClNO2S
;
_journal_name_full 'Crystal Structure Report Archive'
_journal_page_first 445
_journal_year 2008
_chemical_formula_sum 'C22 H28 Cl N O2 S'
_chemical_formula_weight 405.96
_space_group_IT_number 33
_symmetry_cell_setting orthorhombic
_symmetry_space_group_name_Hall 'P 2c -2n'
_symmetry_space_group_name_H-M 'P n a 21'
_atom_sites_solution_hydrogens geom
_atom_sites_solution_primary direct
_atom_sites_solution_secondary difmap
_cell_angle_alpha 90.00
_cell_angle_beta 90.00
_cell_angle_gamma 90.00
_cell_formula_units_Z 4
_cell_length_a 14.7643(7)
_cell_length_b 13.3490(6)
_cell_length_c 10.3953(3)
_cell_measurement_reflns_used 9806
_cell_measurement_temperature 120(2)
_cell_measurement_theta_max 27.48
_cell_measurement_theta_min 2.91
_cell_volume 2048.80(15)
_computing_cell_refinement 'DENZO (Otwinowski & Minor, 1997) & COLLECT (Hooft, R.W.W., 1998)'
_computing_data_collection 'COLLECT (Hooft, R.W.W., 1998)'
_computing_data_reduction 'DENZO (Otwinowski & Minor, 1997) & COLLECT (Hooft, R.W.W., 1998)'
_computing_structure_refinement 'SHELXL-97 (Sheldrick, 1997)'
_computing_structure_solution 'SHELXS-97 (Sheldrick, 1990)'
_diffrn_ambient_temperature 120(2)
_diffrn_detector_area_resol_mean 9.091
_diffrn_measured_fraction_theta_full 0.996
_diffrn_measured_fraction_theta_max 0.996
_diffrn_measurement_device_type 'Bruker-Nonius Roper CCD camera on \k-goniostat'
_diffrn_measurement_method '\f & \w scans'
_diffrn_radiation_monochromator graphite
_diffrn_radiation_source 'Bruker-Nonius FR591 rotating anode'
_diffrn_radiation_type MoK\a
_diffrn_radiation_wavelength 0.71073
_diffrn_reflns_av_R_equivalents 0.0836
_diffrn_reflns_av_sigmaI/netI 0.0874
_diffrn_reflns_limit_h_max 19
_diffrn_reflns_limit_h_min -17
_diffrn_reflns_limit_k_max 17
_diffrn_reflns_limit_k_min -17
_diffrn_reflns_limit_l_max 13
_diffrn_reflns_limit_l_min -13
_diffrn_reflns_number 16800
_diffrn_reflns_theta_full 27.48
_diffrn_reflns_theta_max 27.48
_diffrn_reflns_theta_min 3.05
_exptl_absorpt_coefficient_mu 0.306
_exptl_absorpt_correction_T_max 0.9970
_exptl_absorpt_correction_T_min 0.9414
_exptl_absorpt_correction_type multi-scan
_exptl_absorpt_process_details 'SADABS V2.10 (Sheldrick, G.M., 2003)'
_exptl_crystal_colour Colourless
_exptl_crystal_density_diffrn 1.316
_exptl_crystal_density_method 'not measured'
_exptl_crystal_description block
_exptl_crystal_F_000 864
_exptl_crystal_size_max 0.20
_exptl_crystal_size_mid 0.20
_exptl_crystal_size_min 0.01
_refine_diff_density_max 0.271
_refine_diff_density_min -0.398
_refine_diff_density_rms 0.063
_refine_ls_abs_structure_details 'Flack H D (1983), Acta Cryst. A39, 876-881'
_refine_ls_abs_structure_Flack 0.10(8)
_refine_ls_extinction_method none
_refine_ls_goodness_of_fit_ref 1.052
_refine_ls_hydrogen_treatment constr
_refine_ls_matrix_type full
_refine_ls_number_parameters 246
_refine_ls_number_reflns 4515
_refine_ls_number_restraints 1
_refine_ls_restrained_S_all 1.052
_refine_ls_R_factor_all 0.0832
_refine_ls_R_factor_gt 0.0504
_refine_ls_shift/su_max 0.001
_refine_ls_shift/su_mean 0.000
_refine_ls_structure_factor_coef Fsqd
_refine_ls_weighting_details 'calc w=1/[\s^2^(Fo^2^)+(0.0390P)^2^+0.3846P] where P=(Fo^2^+2Fc^2^)/3'
_refine_ls_weighting_scheme calc
_refine_ls_wR_factor_gt 0.1017
_refine_ls_wR_factor_ref 0.1143
_reflns_number_gt 3393
_reflns_number_total 4515
_reflns_threshold_expression >2sigma(I)
_cod_data_source_file eCrystal-445.cif
_cod_data_source_block 2007src1051
_cod_depositor_comments
;
Citation :
Dobbs, Adrian and Stephenson, Richard and Hursthouse, Michael B. (2008)
University of Southampton, Crystal Structure Report Archive. 
(doi:10.5258/ecrystals/445)

More at:
http://ecrystals.chem.soton.ac.uk/445/

The following automatic conversions were performed:

'_symmetry_cell_setting' value 'Orthorhombic' changed to
'orthorhombic' according to the built-in table from CIF Core
dictionary named 'cif_core.dic' version 2.4.1 from 2010-06-29.

Automatic conversion script
Id: cif_fix_values 3392 2015-05-12 13:50:21Z andrius 
;
_cod_original_sg_symbol_H-M Pna2(1)
_cod_database_code 1520205

loop_
_symmetry_equiv_pos_as_xyz
'x, y, z'
'-x, -y, z+1/2'
'x+1/2, -y+1/2, z'
'-x+1/2, y+1/2, z+1/2'

loop_
_atom_site_label
_atom_site_type_symbol
_atom_site_fract_x
_atom_site_fract_y
_atom_site_fract_z
_atom_site_U_iso_or_equiv
_atom_site_adp_type
_atom_site_occupancy
_atom_site_symmetry_multiplicity
_atom_site_calc_flag
_atom_site_refinement_flags
_atom_site_disorder_assembly
_atom_site_disorder_group
S1 S 0.80508(5) 0.23438(5) 0.86861(8) 0.02314(17) Uani 1 1 d . . .
Cl1 Cl 1.00463(7) -0.03822(6) 0.99380(10) 0.0399(2) Uani 1 1 d . . .
O1 O 0.78188(16) 0.27728(16) 0.9910(2) 0.0288(5) Uani 1 1 d . . .
O2 O 0.77149(16) 0.27897(16) 0.7521(2) 0.0298(6) Uani 1 1 d . . .
C16 C 0.76825(19) 0.1084(2) 0.8732(3) 0.0226(6) Uani 1 1 d . . .
N1 N 0.91445(15) 0.23578(17) 0.8570(3) 0.0209(5) Uani 1 1 d . . .
C18 C 0.7336(2) -0.0455(3) 0.7643(4) 0.0332(8) Uani 1 1 d . . .
H18 H 0.7301 -0.0834 0.6871 0.040 Uiso 1 1 calc R . .
C7 C 1.1983(2) -0.0246(2) 0.8600(4) 0.0333(7) Uani 1 1 d . . .
H7A H 1.1863 -0.0561 0.9435 0.050 Uiso 1 1 calc R . .
H7B H 1.2219 0.0432 0.8735 0.050 Uiso 1 1 calc R . .
H7C H 1.2431 -0.0644 0.8128 0.050 Uiso 1 1 calc R . .
C20 C 0.7152(2) -0.0332(3) 0.9920(4) 0.0343(8) Uani 1 1 d . . .
H20 H 0.6991 -0.0627 1.0720 0.041 Uiso 1 1 calc R . .
C2 C 1.0507(2) 0.1428(2) 0.8876(3) 0.0215(6) Uani 1 1 d . . .
H2 H 1.1081 0.1482 0.9381 0.026 Uiso 1 1 calc R . .
C21 C 0.7441(2) 0.0645(2) 0.9893(3) 0.0293(7) Uani 1 1 d . . .
H21 H 0.7476 0.1020 1.0668 0.035 Uiso 1 1 calc R . .
C9 C 1.0617(2) 0.2431(2) 1.1629(3) 0.0265(7) Uani 1 1 d . . .
H9A H 1.0354 0.1810 1.1991 0.032 Uiso 1 1 calc R . .
H9B H 1.1228 0.2266 1.1300 0.032 Uiso 1 1 calc R . .
C17 C 0.7632(2) 0.0528(2) 0.7590(3) 0.0286(8) Uani 1 1 d . . .
H17 H 0.7798 0.0822 0.6792 0.034 Uiso 1 1 calc R . .
C10 C 1.0710(2) 0.3197(2) 1.2701(3) 0.0240(7) Uani 1 1 d . . .
C19 C 0.7090(2) -0.0900(2) 0.8799(4) 0.0326(8) Uani 1 1 d . . .
C5 C 1.0327(2) 0.0331(2) 0.8512(3) 0.0250(7) Uani 1 1 d . . .
H5 H 0.9791 0.0315 0.7924 0.030 Uiso 1 1 calc R . .
C22 C 0.6733(3) -0.1958(3) 0.8835(5) 0.0477(10) Uani 1 1 d . . .
H22A H 0.6935 -0.2319 0.8066 0.072 Uiso 1 1 calc R . .
H22B H 0.6069 -0.1945 0.8857 0.072 Uiso 1 1 calc R . .
H22C H 0.6961 -0.2298 0.9604 0.072 Uiso 1 1 calc R . .
C11 C 1.0998(2) 0.2882(3) 1.3917(3) 0.0309(8) Uani 1 1 d . . .
H11 H 1.1128 0.2194 1.4059 0.037 Uiso 1 1 calc R . .
C14 C 1.0620(2) 0.4881(3) 1.3535(4) 0.0360(8) Uani 1 1 d . . .
H14 H 1.0477 0.5568 1.3406 0.043 Uiso 1 1 calc R . .
C12 C 1.1095(2) 0.3555(3) 1.4915(3) 0.0337(8) Uani 1 1 d . . .
H12 H 1.1294 0.3326 1.5733 0.040 Uiso 1 1 calc R . .
C6 C 1.1111(2) -0.0193(3) 0.7831(3) 0.0306(8) Uani 1 1 d . . .
H6A H 1.0921 -0.0884 0.7613 0.037 Uiso 1 1 calc R . .
H6B H 1.1235 0.0161 0.7014 0.037 Uiso 1 1 calc R . .
C8 C 1.0027(2) 0.2779(2) 1.0503(3) 0.0259(7) Uani 1 1 d . . .
H8A H 0.9484 0.3118 1.0851 0.031 Uiso 1 1 calc R . .
H8B H 1.0371 0.3277 0.9994 0.031 Uiso 1 1 calc R . .
C4 C 0.9582(2) 0.2283(3) 0.7294(3) 0.0274(7) Uani 1 1 d . . .
H4A H 0.9518 0.2914 0.6803 0.033 Uiso 1 1 calc R . .
H4B H 0.9326 0.1724 0.6785 0.033 Uiso 1 1 calc R . .
C13 C 1.0908(2) 0.4559(3) 1.4735(3) 0.0362(9) Uani 1 1 d . . .
H13 H 1.0975 0.5022 1.5423 0.043 Uiso 1 1 calc R . .
C1 C 0.9723(2) 0.1934(2) 0.9609(3) 0.0229(7) Uani 1 1 d . . .
H1 H 0.9375 0.1421 1.0106 0.028 Uiso 1 1 calc R . .
C15 C 1.0539(2) 0.4214(2) 1.2527(3) 0.0302(8) Uani 1 1 d . . .
H15 H 1.0364 0.4452 1.1703 0.036 Uiso 1 1 calc R . .
C3 C 1.0565(2) 0.2085(2) 0.7649(3) 0.0277(7) Uani 1 1 d . . .
H3A H 1.0888 0.2720 0.7827 0.033 Uiso 1 1 calc R . .
H3B H 1.0882 0.1726 0.6948 0.033 Uiso 1 1 calc R . .

loop_
_atom_site_aniso_label
_atom_site_aniso_U_11
_atom_site_aniso_U_22
_atom_site_aniso_U_33
_atom_site_aniso_U_23
_atom_site_aniso_U_13
_atom_site_aniso_U_12
S1 0.0172(3) 0.0245(4) 0.0277(4) -0.0002(4) -0.0010(4) 0.0023(3)
Cl1 0.0482(5) 0.0252(4) 0.0465(4) 0.0053(4) 0.0163(4) -0.0001(4)
O1 0.0234(13) 0.0296(13) 0.0335(12) -0.0053(11) 0.0047(11) 0.0027(9)
O2 0.0248(14) 0.0306(13) 0.0342(13) 0.0079(10) -0.0057(11) 0.0043(10)
C16 0.0142(14) 0.0256(15) 0.0281(14) 0.0009(15) -0.0029(15) 0.0013(12)
N1 0.0146(11) 0.0251(13) 0.0230(12) 0.0008(12) 0.0013(12) 0.0014(10)
C18 0.029(2) 0.0314(19) 0.039(2) -0.0109(16) -0.0082(15) -0.0008(16)
C7 0.0285(18) 0.0298(17) 0.0416(19) -0.0025(19) 0.0004(17) 0.0045(14)
C20 0.0300(19) 0.038(2) 0.0348(18) 0.0088(18) 0.0005(17) -0.0052(16)
C2 0.0173(15) 0.0259(16) 0.0213(15) 0.0011(13) 0.0011(12) 0.0004(12)
C21 0.0254(18) 0.0377(19) 0.0248(16) 0.0026(16) -0.0001(16) -0.0016(15)
C9 0.0261(19) 0.0258(17) 0.0278(17) 0.0022(13) -0.0053(14) 0.0015(15)
C17 0.0240(18) 0.0329(19) 0.0290(17) -0.0026(14) 0.0003(14) -0.0031(15)
C10 0.0174(16) 0.0291(17) 0.0256(16) -0.0036(14) 0.0003(13) -0.0019(14)
C19 0.0202(17) 0.0295(18) 0.048(2) 0.0056(18) -0.0017(17) -0.0011(13)
C5 0.0226(16) 0.0259(17) 0.0267(16) 0.0001(14) -0.0023(14) 0.0026(13)
C22 0.034(2) 0.0309(19) 0.078(3) 0.004(2) -0.010(2) -0.0057(16)
C11 0.0279(19) 0.0311(18) 0.034(2) 0.0062(14) 0.0020(15) -0.0073(14)
C14 0.0327(19) 0.0287(18) 0.047(2) -0.0069(17) -0.0055(19) 0.0044(15)
C12 0.0324(19) 0.044(2) 0.0243(15) 0.0025(16) 0.0023(16) -0.0111(16)
C6 0.0285(19) 0.0342(19) 0.0290(17) -0.0046(14) -0.0017(14) 0.0057(16)
C8 0.0290(19) 0.0226(17) 0.0262(16) -0.0002(13) -0.0047(14) 0.0016(14)
C4 0.0196(17) 0.038(2) 0.0249(16) 0.0022(14) 0.0018(13) -0.0015(15)
C13 0.036(2) 0.048(2) 0.0249(18) -0.0140(16) 0.0035(15) -0.0031(17)
C1 0.0192(17) 0.0250(17) 0.0247(16) 0.0024(12) -0.0021(12) -0.0006(14)
C15 0.0291(19) 0.0291(18) 0.0325(17) -0.0024(15) -0.0072(15) 0.0004(15)
C3 0.0210(18) 0.0322(18) 0.0297(17) 0.0039(14) 0.0033(13) 0.0002(14)

loop_
_atom_type_symbol
_atom_type_description
_atom_type_scat_dispersion_real
_atom_type_scat_dispersion_imag
_atom_type_scat_source
C C 0.0033 0.0016 'International Tables Vol C Tables 4.2.6.8 and 6.1.1.4'
H H 0.0000 0.0000 'International Tables Vol C Tables 4.2.6.8 and 6.1.1.4'
N N 0.0061 0.0033 'International Tables Vol C Tables 4.2.6.8 and 6.1.1.4'
O O 0.0106 0.0060 'International Tables Vol C Tables 4.2.6.8 and 6.1.1.4'
S S 0.1246 0.1234 'International Tables Vol C Tables 4.2.6.8 and 6.1.1.4'
Cl Cl 0.1484 0.1585 'International Tables Vol C Tables 4.2.6.8 and 6.1.1.4'

loop_
_geom_angle_atom_site_label_1
_geom_angle_atom_site_label_2
_geom_angle_atom_site_label_3
_geom_angle
_geom_angle_site_symmetry_1
_geom_angle_site_symmetry_3
O1 S1 O2 119.91(12) . .
O1 S1 N1 107.41(14) . .
O2 S1 N1 106.04(14) . .
O1 S1 C16 106.38(15) . .
O2 S1 C16 108.08(15) . .
N1 S1 C16 108.65(13) . .
C21 C16 C17 119.9(3) . .
C21 C16 S1 120.3(3) . .
C17 C16 S1 119.8(2) . .
C4 N1 C1 112.0(2) . .
C4 N1 S1 120.1(2) . .
C1 N1 S1 120.9(2) . .
C17 C18 C19 121.5(3) . .
C17 C18 H18 119.3 . .
C19 C18 H18 119.3 . .
C6 C7 H7A 109.5 . .
C6 C7 H7B 109.5 . .
H7A C7 H7B 109.5 . .
C6 C7 H7C 109.5 . .
H7A C7 H7C 109.5 . .
H7B C7 H7C 109.5 . .
C21 C20 C19 121.3(3) . .
C21 C20 H20 119.3 . .
C19 C20 H20 119.3 . .
C5 C2 C1 114.2(2) . .
C5 C2 C3 110.3(2) . .
C1 C2 C3 101.5(2) . .
C5 C2 H2 110.2 . .
C1 C2 H2 110.2 . .
C3 C2 H2 110.2 . .
C20 C21 C16 119.9(3) . .
C20 C21 H21 120.0 . .
C16 C21 H21 120.0 . .
C10 C9 C8 114.1(3) . .
C10 C9 H9A 108.7 . .
C8 C9 H9A 108.7 . .
C10 C9 H9B 108.7 . .
C8 C9 H9B 108.7 . .
H9A C9 H9B 107.6 . .
C18 C17 C16 119.0(3) . .
C18 C17 H17 120.5 . .
C16 C17 H17 120.5 . .
C15 C10 C11 117.7(3) . .
C15 C10 C9 123.0(3) . .
C11 C10 C9 119.2(3) . .
C18 C19 C20 118.3(3) . .
C18 C19 C22 120.9(4) . .
C20 C19 C22 120.8(4) . .
C6 C5 C2 114.9(3) . .
C6 C5 Cl1 108.2(2) . .
C2 C5 Cl1 109.9(2) . .
C6 C5 H5 107.9 . .
C2 C5 H5 107.9 . .
Cl1 C5 H5 107.9 . .
C19 C22 H22A 109.5 . .
C19 C22 H22B 109.5 . .
H22A C22 H22B 109.5 . .
C19 C22 H22C 109.5 . .
H22A C22 H22C 109.5 . .
H22B C22 H22C 109.5 . .
C12 C11 C10 121.1(3) . .
C12 C11 H11 119.5 . .
C10 C11 H11 119.5 . .
C15 C14 C13 120.6(3) . .
C15 C14 H14 119.7 . .
C13 C14 H14 119.7 . .
C11 C12 C13 120.6(3) . .
C11 C12 H12 119.7 . .
C13 C12 H12 119.7 . .
C7 C6 C5 114.9(3) . .
C7 C6 H6A 108.6 . .
C5 C6 H6A 108.6 . .
C7 C6 H6B 108.6 . .
C5 C6 H6B 108.6 . .
H6A C6 H6B 107.5 . .
C1 C8 C9 114.1(3) . .
C1 C8 H8A 108.7 . .
C9 C8 H8A 108.7 . .
C1 C8 H8B 108.7 . .
C9 C8 H8B 108.7 . .
H8A C8 H8B 107.6 . .
N1 C4 C3 102.2(2) . .
N1 C4 H4A 111.3 . .
C3 C4 H4A 111.3 . .
N1 C4 H4B 111.3 . .
C3 C4 H4B 111.3 . .
H4A C4 H4B 109.2 . .
C12 C13 C14 119.0(3) . .
C12 C13 H13 120.5 . .
C14 C13 H13 120.5 . .
N1 C1 C8 109.2(2) . .
N1 C1 C2 103.8(2) . .
C8 C1 C2 113.7(3) . .
N1 C1 H1 110.0 . .
C8 C1 H1 110.0 . .
C2 C1 H1 110.0 . .
C14 C15 C10 121.0(3) . .
C14 C15 H15 119.5 . .
C10 C15 H15 119.5 . .
C4 C3 C2 104.2(3) . .
C4 C3 H3A 110.9 . .
C2 C3 H3A 110.9 . .
C4 C3 H3B 110.9 . .
C2 C3 H3B 110.9 . .
H3A C3 H3B 108.9 . .

loop_
_geom_bond_atom_site_label_1
_geom_bond_atom_site_label_2
_geom_bond_distance
_geom_bond_site_symmetry_2
S1 O1 1.436(2) .
S1 O2 1.438(2) .
S1 N1 1.619(2) .
S1 C16 1.768(3) .
Cl1 C5 1.810(3) .
C16 C21 1.388(5) .
C16 C17 1.402(5) .
N1 C4 1.478(4) .
N1 C1 1.488(4) .
C18 C17 1.384(5) .
C18 C19 1.389(5) .
C18 H18 0.9500 .
C7 C6 1.517(5) .
C7 H7A 0.9800 .
C7 H7B 0.9800 .
C7 H7C 0.9800 .
C20 C21 1.373(5) .
C20 C19 1.393(5) .
C20 H20 0.9500 .
C2 C5 1.536(4) .
C2 C1 1.542(4) .
C2 C3 1.550(4) .
C2 H2 1.0000 .
C21 H21 0.9500 .
C9 C10 1.518(4) .
C9 C8 1.531(4) .
C9 H9A 0.9900 .
C9 H9B 0.9900 .
C17 H17 0.9500 .
C10 C15 1.393(5) .
C10 C11 1.399(4) .
C19 C22 1.508(5) .
C5 C6 1.526(4) .
C5 H5 1.0000 .
C22 H22A 0.9800 .
C22 H22B 0.9800 .
C22 H22C 0.9800 .
C11 C12 1.379(4) .
C11 H11 0.9500 .
C14 C15 1.380(5) .
C14 C13 1.386(5) .
C14 H14 0.9500 .
C12 C13 1.381(5) .
C12 H12 0.9500 .
C6 H6A 0.9900 .
C6 H6B 0.9900 .
C8 C1 1.529(4) .
C8 H8A 0.9900 .
C8 H8B 0.9900 .
C4 C3 1.521(4) .
C4 H4A 0.9900 .
C4 H4B 0.9900 .
C13 H13 0.9500 .
C1 H1 1.0000 .
C15 H15 0.9500 .
C3 H3A 0.9900 .
C3 H3B 0.9900 .
